data_4021712
loop_
_publ_author_name
'Peng-Fei Xu'
'Shuo Li'
'Ta-Jung Lu'
'Chen-Chang Wu'
'Botao Fan'
'Georgia Golfis'

_publ_section_title
;
 Asymmetric Synthesis of \a,\a-Disubstituted \a-Amino Acids
 by Diastereoselective Alkylation of Camphor-Based Tricyclic
 Iminolactone
;
_journal_name_full 'Journal of Organic Chemistry'
_journal_page_first 4364
_journal_page_last 4373
_journal_paper_doi 10.1021/jo052435g
_journal_volume 71
_journal_year 2006
_chemical_formula_sum 'C16 H23 N O2'
_chemical_formula_weight 261.35
_chemical_name_systematic
; 
 ? 
;
_space_group_IT_number 19
_symmetry_cell_setting orthorhombic
_symmetry_space_group_name_Hall 'P 2ac 2ab'
_symmetry_space_group_name_H-M 'P 21 21 21'
_atom_sites_solution_hydrogens geom
_atom_sites_solution_primary direct
_atom_sites_solution_secondary difmap
_audit_creation_method SHELXL-97
_cell_angle_alpha 90.00
_cell_angle_beta 90.00
_cell_angle_gamma 90.00
_cell_formula_units_Z 4
_cell_length_a 10.2983(8)
_cell_length_b 10.9460(9)
_cell_length_c 13.7850(12)
_cell_measurement_temperature 293(2)
_cell_volume 1553.9(2)
_computing_cell_refinement 'Bruker SMART'
_computing_data_collection 'Bruker SMART'
_computing_data_reduction 'Bruker SHELXTL'
_computing_molecular_graphics 'Bruker SHELXTL'
_computing_publication_material 'Bruker SHELXTL'
_computing_structure_refinement 'SHELXL-97 (Sheldrick, 1997)'
_computing_structure_solution 'SHELXS-97 (Sheldrick, 1990)'
_diffrn_ambient_temperature 293(2)
_diffrn_measured_fraction_theta_full 1.000
_diffrn_measured_fraction_theta_max 1.000
_diffrn_measurement_device_type 'CCD area detector'
_diffrn_measurement_method 'phi and omega scans'
_diffrn_radiation_monochromator graphite
_diffrn_radiation_source 'fine-focus sealed tube'
_diffrn_radiation_type MoK\a
_diffrn_radiation_wavelength 0.71073
_diffrn_reflns_av_R_equivalents 0.0249
_diffrn_reflns_av_sigmaI/netI 0.0212
_diffrn_reflns_limit_h_max 12
_diffrn_reflns_limit_h_min -11
_diffrn_reflns_limit_k_max 9
_diffrn_reflns_limit_k_min -13
_diffrn_reflns_limit_l_max 16
_diffrn_reflns_limit_l_min -17
_diffrn_reflns_number 8782
_diffrn_reflns_theta_full 26.02
_diffrn_reflns_theta_max 26.02
_diffrn_reflns_theta_min 2.38
_exptl_absorpt_coefficient_mu 0.073
_exptl_absorpt_correction_type none
_exptl_crystal_density_diffrn 1.117
_exptl_crystal_density_method 'not measured'
_exptl_crystal_F_000 568
_refine_diff_density_max 0.634
_refine_diff_density_min -0.261
_refine_diff_density_rms 0.049
_refine_ls_abs_structure_details 'Flack H D (1983), Acta Cryst. A39, 876-881'
_refine_ls_abs_structure_Flack 0(2)
_refine_ls_extinction_coef 0.046(8)
_refine_ls_extinction_expression Fc^*^=kFc[1+0.001xFc^2^\l^3^/sin(2\q)]^-1/4^
_refine_ls_extinction_method SHELXL
_refine_ls_goodness_of_fit_ref 1.450
_refine_ls_hydrogen_treatment mixed
_refine_ls_matrix_type full
_refine_ls_number_parameters 173
_refine_ls_number_reflns 3068
_refine_ls_number_restraints 0
_refine_ls_restrained_S_all 1.450
_refine_ls_R_factor_all 0.0778
_refine_ls_R_factor_gt 0.0645
_refine_ls_shift/su_max 0.116
_refine_ls_shift/su_mean 0.017
_refine_ls_structure_factor_coef Fsqd
_refine_ls_weighting_details 'calc w=1/[\s^2^(Fo^2^)+(0.1000P)^2^+0.0000P] where P=(Fo^2^+2Fc^2^)/3'
_refine_ls_weighting_scheme calc
_refine_ls_wR_factor_gt 0.1901
_refine_ls_wR_factor_ref 0.2024
_reflns_number_gt 2403
_reflns_number_total 3068
_reflns_threshold_expression >2sigma(I)
_cod_data_source_file jo052435gsi20051124_093957.cif
_cod_depositor_comments
;
The following automatic conversions were performed:
'_symmetry_cell_setting' value 'Orthorhombic' changed to 'orthorhombic'
according to '/home/saulius/struct/CIF-dictionaries/cif_core.dic'
dictionary named 'cif_core.dic' version 2.4.1 from 2010-06-29.

Automatic conversion script
Id: cif_fix_enum 1527 2010-12-29 10:47:43Z saulius 
;
_cod_database_code 4021712

loop_
_symmetry_equiv_pos_as_xyz
'x, y, z'
'-x+1/2, -y, z+1/2'
'-x, y+1/2, -z+1/2'
'x+1/2, -y+1/2, -z'

loop_
_atom_site_label
_atom_site_type_symbol
_atom_site_fract_x
_atom_site_fract_y
_atom_site_fract_z
_atom_site_U_iso_or_equiv
_atom_site_adp_type
_atom_site_occupancy
_atom_site_symmetry_multiplicity
_atom_site_calc_flag
_atom_site_refinement_flags
O1 O 1.0840(3) -1.7929(2) -1.2980(2) 0.1076(9) Uani 1 1 d .
O2 O 0.91379(17) -1.90937(18) -1.31581(14) 0.0686(6) Uani 1 1 d .
N N 1.0639(2) -2.0626(2) -1.4357(2) 0.0665(6) Uani 1 1 d .
C1 C 0.7276(3) -2.0336(3) -1.3801(2) 0.0661(7) Uani 1 1 d .
C2 C 0.8677(2) -2.0296(3) -1.34056(18) 0.0564(6) Uani 1 1 d .
H2A H 0.8755 -2.0839 -1.2843 0.068 Uiso 1 1 calc R
C3 C 1.0438(3) -1.8906(3) -1.3215(2) 0.0699(8) Uani 1 1 d .
C4 C 1.1289(3) -1.9936(3) -1.3589(2) 0.0673(8) Uani 1 1 d .
C5 C 0.9443(2) -2.0796(2) -1.42347(19) 0.0549(6) Uani 1 1 d .
C6 C 0.8470(3) -2.1320(3) -1.4930(2) 0.0746(8) Uani 1 1 d .
H6A H 0.8811 -2.1535 -1.5571 0.089 Uiso 1 1 calc R
C7 C 0.7764(4) -2.2359(3) -1.4390(3) 0.0941(11) Uani 1 1 d .
H7A H 0.8377 -2.2885 -1.4056 0.113 Uiso 1 1 calc R
H7B H 0.7249 -2.2848 -1.4833 0.113 Uiso 1 1 calc R
C8 C 0.6890(3) -2.1668(3) -1.3661(2) 0.0820(9) Uani 1 1 d .
H8A H 0.5979 -2.1791 -1.3809 0.098 Uiso 1 1 calc R
H8B H 0.7057 -2.1933 -1.3002 0.098 Uiso 1 1 calc R
C9 C 0.7466(3) -2.0276(3) -1.4918(2) 0.0742(8) Uani 1 1 d .
C10 C 0.8005(4) -1.9076(4) -1.5297(3) 0.0975(12) Uani 1 1 d .
H10A H 0.8104 -1.9123 -1.5989 0.146 Uiso 1 1 calc R
H10B H 0.8834 -1.8920 -1.5004 0.146 Uiso 1 1 calc R
H10C H 0.7418 -1.8425 -1.5138 0.146 Uiso 1 1 calc R
C11 C 0.6243(5) -2.0589(5) -1.5506(3) 0.1156(15) Uani 1 1 d .
H11A H 0.6434 -2.0536 -1.6186 0.173 Uiso 1 1 calc R
H11B H 0.5564 -2.0022 -1.5347 0.173 Uiso 1 1 calc R
H11C H 0.5966 -2.1403 -1.5351 0.173 Uiso 1 1 calc R
C12 C 0.6367(3) -1.9426(4) -1.3332(3) 0.1044(13) Uani 1 1 d .
H12A H 0.6333 -1.9575 -1.2646 0.157 Uiso 1 1 calc R
H12B H 0.5514 -1.9514 -1.3603 0.157 Uiso 1 1 calc R
H12C H 0.6678 -1.8612 -1.3448 0.157 Uiso 1 1 calc R
C13 C 1.2511(3) -1.9367(4) -1.4021(3) 0.0894(10) Uani 1 1 d .
H13A H 1.2271 -1.8776 -1.4503 0.134 Uiso 1 1 calc R
H13B H 1.3031 -1.9994 -1.4314 0.134 Uiso 1 1 calc R
H13C H 1.2999 -1.8973 -1.3517 0.134 Uiso 1 1 calc R
C14 C 1.1648(4) -2.0888(4) -1.2791(3) 0.1005(12) Uani 1 1 d .
H14A H 1.0850 -2.1248 -1.2550 0.121 Uiso 1 1 calc R
H14B H 1.2147 -2.1537 -1.3093 0.121 Uiso 1 1 calc R
C15 C 1.2378(5) -2.0432(4) -1.1971(4) 0.1174(15) Uani 1 1 d .
H15A H 1.1981 -1.9870 -1.1562 0.141 Uiso 1 1 calc R
C16 C 1.3572(5) -2.0772(6) -1.1777(4) 0.149(2) Uani 1 1 d .
H16A H 1.3990 -2.1333 -1.2176 0.179 Uiso 1 1 calc R
H16B H 1.4000 -2.0452 -1.1240 0.179 Uiso 1 1 calc R

loop_
_atom_site_aniso_label
_atom_site_aniso_U_11
_atom_site_aniso_U_22
_atom_site_aniso_U_33
_atom_site_aniso_U_23
_atom_site_aniso_U_13
_atom_site_aniso_U_12
O1 0.0886(17) 0.0822(16) 0.152(2) -0.0508(16) -0.0070(16) -0.0205(13)
O2 0.0582(11) 0.0691(12) 0.0785(12) -0.0228(10) 0.0034(9) -0.0022(9)
N 0.0565(13) 0.0484(11) 0.0945(16) -0.0077(11) 0.0089(12) 0.0025(10)
C1 0.0513(14) 0.0773(18) 0.0697(15) 0.0053(14) -0.0069(12) -0.0009(13)
C2 0.0500(12) 0.0633(15) 0.0560(12) 0.0024(11) -0.0047(10) -0.0037(11)
C3 0.0589(15) 0.0668(17) 0.0840(18) -0.0165(15) -0.0128(13) -0.0058(13)
C4 0.0461(13) 0.0667(17) 0.0891(19) 0.0005(15) -0.0026(13) -0.0029(12)
C5 0.0572(13) 0.0387(11) 0.0689(14) -0.0051(10) 0.0010(11) 0.0001(10)
C6 0.086(2) 0.0699(18) 0.0676(15) -0.0124(14) -0.0044(15) -0.0152(16)
C7 0.103(3) 0.0657(18) 0.113(2) 0.0003(19) -0.029(2) -0.0340(19)
C8 0.0684(17) 0.093(2) 0.0847(19) 0.0129(18) -0.0075(15) -0.0259(17)
C9 0.0693(18) 0.086(2) 0.0676(16) 0.0150(15) -0.0167(14) -0.0095(15)
C10 0.102(3) 0.091(2) 0.100(2) 0.041(2) -0.012(2) -0.004(2)
C11 0.099(3) 0.163(4) 0.085(2) 0.024(3) -0.042(2) -0.026(3)
C12 0.0540(17) 0.135(4) 0.124(3) -0.008(3) 0.0090(18) 0.013(2)
C13 0.0604(17) 0.093(2) 0.114(2) 0.005(2) 0.0060(17) -0.0164(17)
C14 0.0645(19) 0.105(3) 0.132(3) 0.030(3) -0.028(2) -0.0078(19)
C15 0.115(4) 0.108(3) 0.130(3) -0.026(3) -0.012(3) -0.004(3)
C16 0.098(3) 0.209(6) 0.139(4) 0.066(4) -0.060(3) -0.040(4)

loop_
_atom_type_symbol
_atom_type_description
_atom_type_scat_dispersion_real
_atom_type_scat_dispersion_imag
_atom_type_scat_source
C C 0.0033 0.0016 'International Tables Vol C Tables 4.2.6.8 and 6.1.1.4'
H H 0.0000 0.0000 'International Tables Vol C Tables 4.2.6.8 and 6.1.1.4'
N N 0.0061 0.0033 'International Tables Vol C Tables 4.2.6.8 and 6.1.1.4'
O O 0.0106 0.0060 'International Tables Vol C Tables 4.2.6.8 and 6.1.1.4'

loop_
_geom_angle_atom_site_label_1
_geom_angle_atom_site_label_2
_geom_angle_atom_site_label_3
_geom_angle
C3 O2 C2 116.7(2)
C5 N C4 115.3(2)
C12 C1 C8 114.5(3)
C12 C1 C2 114.1(3)
C8 C1 C2 103.1(2)
C12 C1 C9 118.3(3)
C8 C1 C9 101.4(3)
C2 C1 C9 103.4(2)
O2 C2 C5 110.0(2)
O2 C2 C1 114.7(2)
C5 C2 C1 102.3(2)
O1 C3 O2 117.6(3)
O1 C3 C4 123.9(3)
O2 C3 C4 118.5(2)
N C4 C3 111.4(2)
N C4 C13 107.8(3)
C3 C4 C13 107.8(3)
N C4 C14 105.9(2)
C3 C4 C14 113.2(3)
C13 C4 C14 110.7(3)
N C5 C2 124.5(2)
N C5 C6 128.7(3)
C2 C5 C6 106.0(2)
C5 C6 C7 106.7(2)
C5 C6 C9 99.1(2)
C7 C6 C9 103.1(3)
C6 C7 C8 103.1(3)
C1 C8 C7 103.6(3)
C10 C9 C11 108.1(3)
C10 C9 C6 113.1(3)
C11 C9 C6 112.3(3)
C10 C9 C1 115.0(3)
C11 C9 C1 114.2(3)
C6 C9 C1 93.7(2)
C15 C14 C4 116.3(4)
C16 C15 C14 123.3(5)

loop_
_geom_bond_atom_site_label_1
_geom_bond_atom_site_label_2
_geom_bond_distance
O1 C3 1.192(4)
O2 C3 1.357(3)
O2 C2 1.440(3)
N C5 1.257(3)
N C4 1.462(4)
C1 C12 1.512(5)
C1 C8 1.523(4)
C1 C2 1.543(4)
C1 C9 1.554(4)
C2 C5 1.493(4)
C3 C4 1.519(4)
C4 C13 1.524(4)
C4 C14 1.559(5)
C5 C6 1.500(4)
C6 C7 1.541(5)
C6 C9 1.541(5)
C7 C8 1.546(6)
C9 C10 1.519(5)
C9 C11 1.536(5)
C14 C15 1.446(6)
C15 C16 1.312(7)

loop_
_cod_related_entry_id
_cod_related_entry_database
_cod_related_entry_code
1 ChemSpider 9783370
